data_7224528
loop_
_publ_author_name
'Wang, Kai-Min'
'Du, Lin'
'Ma, Yu-Lu'
'Zhao, Jing-Song'
'Wang, Quan'
'Yan, Tong'
'Zhao, Qi-Hua'

_publ_section_title
;
 Multifunctional chemical sensors and luminescent thermometers based on
 lanthanide metal--organic framework materials
;
_journal_issue 15
_journal_name_full CrystEngComm
_journal_page_first 2690
_journal_paper_doi 10.1039/C5CE02367J
_journal_volume 18
_journal_year 2016
_chemical_formula_sum 'C42 H45 Cl3 N3 O18 Sm2'
_chemical_formula_weight 1286.86
_space_group_crystal_system cubic
_space_group_IT_number 210
_space_group_name_Hall 'F 4d 2 3'
_space_group_name_H-M_alt 'F 41 3 2'
_symmetry_space_group_name_Hall 'F 4d 2 3'
_symmetry_space_group_name_H-M 'F 41 3 2'
_atom_sites_solution_hydrogens mixed
_audit_creation_method SHELXL-2014/6
_audit_update_record
;
2016-02-26 deposited with the CCDC.
2016-03-04 downloaded from the CCDC.
;
_cell_angle_alpha 90
_cell_angle_beta 90
_cell_angle_gamma 90
_cell_formula_units_Z 16
_cell_length_a 28.0835(18)
_cell_length_b 28.0835(18)
_cell_length_c 28.0835(18)
_cell_measurement_reflns_used 9859
_cell_measurement_temperature 296(2)
_cell_measurement_theta_max 25.861
_cell_measurement_theta_min 2.406
_cell_volume 22149(2)
_computing_structure_refinement 'SHELXL-2014/6 (Sheldrick, 2014)'
_diffrn_ambient_temperature 296(2)
_diffrn_measured_fraction_theta_full 1.000
_diffrn_measured_fraction_theta_max 1.000
_diffrn_measurement_device_type 'CCD area detector'
_diffrn_measurement_method 'phi and omega scans'
_diffrn_radiation_type MoK\a
_diffrn_radiation_wavelength 0.71073
_diffrn_reflns_av_R_equivalents 0.0766
_diffrn_reflns_av_unetI/netI 0.0210
_diffrn_reflns_Laue_measured_fraction_full 1.000
_diffrn_reflns_Laue_measured_fraction_max 1.000
_diffrn_reflns_limit_h_max 37
_diffrn_reflns_limit_h_min -37
_diffrn_reflns_limit_k_max 37
_diffrn_reflns_limit_k_min -30
_diffrn_reflns_limit_l_max 37
_diffrn_reflns_limit_l_min -37
_diffrn_reflns_number 55560
_diffrn_reflns_point_group_measured_fraction_full 1.000
_diffrn_reflns_point_group_measured_fraction_max 1.000
_diffrn_reflns_theta_full 25.242
_diffrn_reflns_theta_max 28.479
_diffrn_reflns_theta_min 1.256
_exptl_absorpt_coefficient_mu 2.311
_exptl_crystal_colour yellow
_exptl_crystal_density_diffrn 1.544
_exptl_crystal_description block
_exptl_crystal_F_000 10192
_refine_diff_density_max 2.506
_refine_diff_density_min -2.134
_refine_diff_density_rms 0.203
_refine_ls_abs_structure_details
;
 Refined as an inversion twin.
;
_refine_ls_abs_structure_Flack 0.06(7)
_refine_ls_extinction_method none
_refine_ls_goodness_of_fit_ref 1.143
_refine_ls_hydrogen_treatment constr
_refine_ls_matrix_type full
_refine_ls_number_parameters 106
_refine_ls_number_reflns 2368
_refine_ls_number_restraints 12
_refine_ls_restrained_S_all 1.141
_refine_ls_R_factor_all 0.0647
_refine_ls_R_factor_gt 0.0587
_refine_ls_shift/su_max 0.103
_refine_ls_shift/su_mean 0.002
_refine_ls_structure_factor_coef Fsqd
_refine_ls_weighting_details 'w=1/[\s^2^(Fo^2^)+(0.1219P)^2^+130.4982P] where P=(Fo^2^+2Fc^2^)/3'
_refine_ls_weighting_scheme calc
_refine_ls_wR_factor_gt 0.1858
_refine_ls_wR_factor_ref 0.1899
_reflns_Friedel_coverage 0.636
_reflns_Friedel_fraction_full 1.000
_reflns_Friedel_fraction_max 1.000
_reflns_number_gt 2065
_reflns_number_total 2368
_reflns_threshold_expression 'I > 2\s(I)'
_cod_data_source_file c5ce02367j2.cif
_cod_data_source_block 4
_cod_depositor_comments 'Adding full bibliography for 7224527--7224531.cif.'
_cod_original_cell_volume 22149(4)
_cod_database_code 7224528
_shelx_space_group_comment
;
The symmetry employed for this shelxl refinement is uniquely defined
by the following loop, which should always be used as a source of
symmetry information in preference to the above space-group names.
They are only intended as comments.
;
_shelxl_version_number 2014/6

loop_
_space_group_symop_operation_xyz
'x, y, z'
'-x, -y, z'
'x, -y, -z'
'-x, y, -z'
'z, x, y'
'y, z, x'
'-z, -x, y'
'-y, z, -x'
'z, -x, -y'
'-y, -z, x'
'-z, x, -y'
'y, -z, -x'
'-y+1/4, -x+1/4, -z+1/4'
'y+1/4, x+1/4, -z+1/4'
'y+1/4, -x+1/4, z+1/4'
'-y+1/4, x+1/4, z+1/4'
'-x+1/4, -z+1/4, -y+1/4'
'-z+1/4, -y+1/4, -x+1/4'
'x+1/4, z+1/4, -y+1/4'
'-z+1/4, y+1/4, x+1/4'
'x+1/4, -z+1/4, y+1/4'
'z+1/4, y+1/4, -x+1/4'
'-x+1/4, z+1/4, y+1/4'
'z+1/4, -y+1/4, x+1/4'
'x, y+1/2, z+1/2'
'-x, -y+1/2, z+1/2'
'x, -y+1/2, -z+1/2'
'-x, y+1/2, -z+1/2'
'z, x+1/2, y+1/2'
'y, z+1/2, x+1/2'
'-z, -x+1/2, y+1/2'
'-y, z+1/2, -x+1/2'
'z, -x+1/2, -y+1/2'
'-y, -z+1/2, x+1/2'
'-z, x+1/2, -y+1/2'
'y, -z+1/2, -x+1/2'
'-y+1/4, -x+3/4, -z+3/4'
'y+1/4, x+3/4, -z+3/4'
'y+1/4, -x+3/4, z+3/4'
'-y+1/4, x+3/4, z+3/4'
'-x+1/4, -z+3/4, -y+3/4'
'-z+1/4, -y+3/4, -x+3/4'
'x+1/4, z+3/4, -y+3/4'
'-z+1/4, y+3/4, x+3/4'
'x+1/4, -z+3/4, y+3/4'
'z+1/4, y+3/4, -x+3/4'
'-x+1/4, z+3/4, y+3/4'
'z+1/4, -y+3/4, x+3/4'
'x+1/2, y, z+1/2'
'-x+1/2, -y, z+1/2'
'x+1/2, -y, -z+1/2'
'-x+1/2, y, -z+1/2'
'z+1/2, x, y+1/2'
'y+1/2, z, x+1/2'
'-z+1/2, -x, y+1/2'
'-y+1/2, z, -x+1/2'
'z+1/2, -x, -y+1/2'
'-y+1/2, -z, x+1/2'
'-z+1/2, x, -y+1/2'
'y+1/2, -z, -x+1/2'
'-y+3/4, -x+1/4, -z+3/4'
'y+3/4, x+1/4, -z+3/4'
'y+3/4, -x+1/4, z+3/4'
'-y+3/4, x+1/4, z+3/4'
'-x+3/4, -z+1/4, -y+3/4'
'-z+3/4, -y+1/4, -x+3/4'
'x+3/4, z+1/4, -y+3/4'
'-z+3/4, y+1/4, x+3/4'
'x+3/4, -z+1/4, y+3/4'
'z+3/4, y+1/4, -x+3/4'
'-x+3/4, z+1/4, y+3/4'
'z+3/4, -y+1/4, x+3/4'
'x+1/2, y+1/2, z'
'-x+1/2, -y+1/2, z'
'x+1/2, -y+1/2, -z'
'-x+1/2, y+1/2, -z'
'z+1/2, x+1/2, y'
'y+1/2, z+1/2, x'
'-z+1/2, -x+1/2, y'
'-y+1/2, z+1/2, -x'
'z+1/2, -x+1/2, -y'
'-y+1/2, -z+1/2, x'
'-z+1/2, x+1/2, -y'
'y+1/2, -z+1/2, -x'
'-y+3/4, -x+3/4, -z+1/4'
'y+3/4, x+3/4, -z+1/4'
'y+3/4, -x+3/4, z+1/4'
'-y+3/4, x+3/4, z+1/4'
'-x+3/4, -z+3/4, -y+1/4'
'-z+3/4, -y+3/4, -x+1/4'
'x+3/4, z+3/4, -y+1/4'
'-z+3/4, y+3/4, x+1/4'
'x+3/4, -z+3/4, y+1/4'
'z+3/4, y+3/4, -x+1/4'
'-x+3/4, z+3/4, y+1/4'
'z+3/4, -y+3/4, x+1/4'

loop_
_atom_site_label
_atom_site_type_symbol
_atom_site_fract_x
_atom_site_fract_y
_atom_site_fract_z
_atom_site_U_iso_or_equiv
_atom_site_adp_type
_atom_site_occupancy
_atom_site_site_symmetry_order
_atom_site_calc_flag
_atom_site_refinement_flags_posn
_atom_site_refinement_flags_adp
_atom_site_refinement_flags_occupancy
_atom_site_disorder_assembly
_atom_site_disorder_group
Sm1 Sm 0.38293(2) 0.11707(2) 0.11707(2) 0.0419(3) Uani 1 3 d S T P . .
O1 O 0.4468(3) 0.1677(3) 0.1529(3) 0.061(2) Uani 1 1 d . . . . .
O2 O 0.3790(3) 0.2034(3) 0.1366(3) 0.0601(19) Uani 1 1 d . . . . .
O3 O 0.4520(3) 0.0670(3) 0.1330(3) 0.071(3) Uani 1 1 d . . . . .
H3D H 0.4459 0.0356 0.1212 0.106 Uiso 1 1 d R U . . .
H3C H 0.4794 0.0800 0.1172 0.106 Uiso 1 1 d R U . . .
C1 C 0.4393(3) 0.2472(3) 0.1774(3) 0.0437(19) Uani 1 1 d . . . . .
C2 C 0.4065(4) 0.2835(4) 0.1939(5) 0.062(3) Uani 1 1 d . . . . .
H2A H 0.3738 0.2794 0.1910 0.093 Uiso 1 1 calc R U . . .
C3 C 0.4248(4) 0.3237(4) 0.2138(5) 0.068(3) Uani 1 1 d . . . . .
H3A H 0.4038 0.3471 0.2240 0.102 Uiso 1 1 calc R U . A 1
C4 C 0.4723(3) 0.3313(3) 0.2196(3) 0.0471(19) Uani 0.5 1 d . . P B 1
N1 N 0.4723(3) 0.3313(3) 0.2196(3) 0.0471(19) Uani 0.5 1 d . . P B 2
C5 C 0.5034(3) 0.2959(4) 0.2039(4) 0.0506(18) Uani 1 1 d . . . . .
H5A H 0.5361 0.3007 0.2065 0.076 Uiso 1 1 calc R U . B 1
C6 C 0.4866(3) 0.2540(4) 0.1846(4) 0.048(2) Uani 1 1 d . . . . .
H6A H 0.5079 0.2301 0.1763 0.071 Uiso 1 1 calc R U . . .
C7 C 0.4921(4) 0.3750 0.2421(4) 0.052(3) Uani 1 2 d S T P . .
H7A H 0.5258 0.3768 0.2363 0.078 Uiso 0.5 1 d R U P B .
C8 C 0.4208(4) 0.2040(3) 0.1537(3) 0.044(2) Uani 1 1 d . . . . .
Cl1 Cl 0.2855(12) 0.2145(12) 0.2145(12) 0.54(2) Uani 0.75 3 d S TU P . .
Cl2 Cl 0.604(3) 0.104(3) 0.104(3) 1.28(3) Uani 0.75 3 d S TU P . .

loop_
_atom_site_aniso_label
_atom_site_aniso_U_11
_atom_site_aniso_U_22
_atom_site_aniso_U_33
_atom_site_aniso_U_23
_atom_site_aniso_U_13
_atom_site_aniso_U_12
Sm1 0.0419(3) 0.0419(3) 0.0419(3) -0.00306(14) 0.00306(14) 0.00306(14)
O1 0.051(4) 0.057(5) 0.075(6) -0.021(4) -0.003(3) 0.004(3)
O2 0.068(5) 0.037(3) 0.075(5) -0.001(3) -0.022(4) 0.005(3)
O3 0.070(5) 0.072(5) 0.071(5) -0.003(4) -0.006(4) 0.016(5)
C1 0.048(5) 0.041(5) 0.042(4) 0.011(4) 0.006(4) 0.000(4)
C2 0.047(6) 0.050(6) 0.089(9) -0.006(5) 0.009(5) -0.001(4)
C3 0.048(6) 0.056(7) 0.101(10) -0.026(7) 0.008(6) 0.016(5)
C4 0.051(5) 0.041(4) 0.049(5) 0.005(4) -0.001(4) -0.006(4)
N1 0.051(5) 0.041(4) 0.049(5) 0.005(4) -0.001(4) -0.006(4)
C5 0.044(4) 0.050(6) 0.058(7) 0.001(4) 0.003(5) 0.006(5)
C6 0.039(5) 0.054(5) 0.050(5) -0.001(4) 0.004(4) 0.008(4)
C7 0.053(5) 0.049(7) 0.053(5) -0.001(5) -0.002(7) 0.001(5)
C8 0.049(5) 0.042(5) 0.039(4) 0.000(4) 0.000(4) 0.001(4)
Cl1 0.54(2) 0.54(2) 0.54(2) -0.024(14) 0.024(14) 0.024(14)
Cl2 1.28(3) 1.28(3) 1.28(3) 0.001(15) 0.001(15) 0.001(15)

loop_
_atom_type_symbol
_atom_type_description
_atom_type_scat_dispersion_real
_atom_type_scat_dispersion_imag
_atom_type_scat_source
C C 0.0033 0.0016 'International Tables Vol C Tables 4.2.6.8 and 6.1.1.4'
H H 0.0000 0.0000 'International Tables Vol C Tables 4.2.6.8 and 6.1.1.4'
N N 0.0061 0.0033 'International Tables Vol C Tables 4.2.6.8 and 6.1.1.4'
O O 0.0106 0.0060 'International Tables Vol C Tables 4.2.6.8 and 6.1.1.4'
Sm Sm -0.1638 3.4418 'International Tables Vol C Tables 4.2.6.8 and 6.1.1.4'
Cl Cl 0.1484 0.1585 'International Tables Vol C Tables 4.2.6.8 and 6.1.1.4'

loop_
_geom_angle_atom_site_label_1
_geom_angle_atom_site_label_2
_geom_angle_atom_site_label_3
_geom_angle
_geom_angle_site_symmetry_1
_geom_angle_site_symmetry_3
O3 Sm1 O3 78.1(3) 79 56
O3 Sm1 O3 78.1(3) 79 .
O3 Sm1 O3 78.1(3) 56 .
O3 Sm1 O2 153.4(3) 79 .
O3 Sm1 O2 91.2(3) 56 .
O3 Sm1 O2 123.8(3) . .
O3 Sm1 O2 123.8(3) 79 79
O3 Sm1 O2 153.4(3) 56 79
O3 Sm1 O2 91.2(3) . 79
O2 Sm1 O2 74.5(3) . 79
O3 Sm1 O2 91.2(3) 79 56
O3 Sm1 O2 123.8(3) 56 56
O3 Sm1 O2 153.4(3) . 56
O2 Sm1 O2 74.5(3) . 56
O2 Sm1 O2 74.4(3) 79 56
O3 Sm1 O1 144.8(3) 79 .
O3 Sm1 O1 78.6(3) 56 .
O3 Sm1 O1 71.5(3) . .
O2 Sm1 O1 52.4(2) . .
O2 Sm1 O1 74.9(3) 79 .
O2 Sm1 O1 123.8(3) 56 .
O3 Sm1 O1 78.6(3) 79 56
O3 Sm1 O1 71.5(3) 56 56
O3 Sm1 O1 144.8(3) . 56
O2 Sm1 O1 74.9(3) . 56
O2 Sm1 O1 123.8(3) 79 56
O2 Sm1 O1 52.4(2) 56 56
O1 Sm1 O1 117.89(8) . 56
O3 Sm1 O1 71.5(3) 79 79
O3 Sm1 O1 144.8(3) 56 79
O3 Sm1 O1 78.6(3) . 79
O2 Sm1 O1 123.8(3) . 79
O2 Sm1 O1 52.4(2) 79 79
O2 Sm1 O1 74.9(3) 56 79
O1 Sm1 O1 117.89(8) . 79
O1 Sm1 O1 117.89(8) 56 79
O3 Sm1 C8 85.1(3) 79 56
O3 Sm1 C8 97.4(3) 56 56
O3 Sm1 C8 163.2(3) . 56
O2 Sm1 C8 72.1(3) . 56
O2 Sm1 C8 99.2(3) 79 56
O2 Sm1 C8 26.4(3) 56 56
O1 Sm1 C8 123.9(3) . 56
O1 Sm1 C8 26.0(3) 56 56
O1 Sm1 C8 97.3(3) 79 56
O3 Sm1 C8 97.4(3) 79 79
O3 Sm1 C8 163.2(3) 56 79
O3 Sm1 C8 85.1(3) . 79
O2 Sm1 C8 99.2(3) . 79
O2 Sm1 C8 26.4(3) 79 79
O2 Sm1 C8 72.1(3) 56 79
O1 Sm1 C8 97.3(3) . 79
O1 Sm1 C8 123.9(3) 56 79
O1 Sm1 C8 26.0(3) 79 79
C8 Sm1 C8 98.3(3) 56 79
O3 Sm1 C8 163.2(3) 79 .
O3 Sm1 C8 85.1(3) 56 .
O3 Sm1 C8 97.4(3) . .
O2 Sm1 C8 26.4(3) . .
O2 Sm1 C8 72.1(3) 79 .
O2 Sm1 C8 99.2(3) 56 .
O1 Sm1 C8 26.0(3) . .
O1 Sm1 C8 97.3(3) 56 .
O1 Sm1 C8 123.9(3) 79 .
C8 Sm1 C8 98.3(3) 56 .
C8 Sm1 C8 98.3(3) 79 .
C8 O1 Sm1 93.0(6) . .
C8 O2 Sm1 93.1(6) . .
C6 C1 C2 118.4(10) . .
C6 C1 C8 121.7(9) . .
C2 C1 C8 119.8(9) . .
C3 C2 C1 118.3(10) . .
C2 C3 N1 123.4(10) . .
C2 C3 C4 123.4(10) . .
C3 C4 C5 117.6(10) . .
C3 C4 C7 123.1(10) . .
C5 C4 C7 119.3(9) . .
C3 N1 C5 117.6(10) . .
C3 N1 C7 123.1(10) . .
C5 N1 C7 119.3(9) . .
C6 C5 C4 121.2(9) . .
C6 C5 N1 121.2(9) . .
C1 C6 C5 120.9(9) . .
C4 C7 C4 111.4(12) 48_554 .
N1 C7 N1 111.4(12) 48_554 .
O1 C8 O2 121.4(10) . .
O1 C8 C1 118.1(9) . .
O2 C8 C1 120.4(9) . .
O1 C8 Sm1 61.0(6) . .
O2 C8 Sm1 60.5(5) . .
C1 C8 Sm1 174.5(7) . .

loop_
_geom_bond_atom_site_label_1
_geom_bond_atom_site_label_2
_geom_bond_distance
_geom_bond_site_symmetry_2
Sm1 O3 2.438(9) 79
Sm1 O3 2.438(9) 56
Sm1 O3 2.438(9) .
Sm1 O2 2.488(8) .
Sm1 O2 2.488(8) 79
Sm1 O2 2.488(8) 56
Sm1 O1 2.501(8) .
Sm1 O1 2.501(8) 56
Sm1 O1 2.501(8) 79
Sm1 C8 2.855(10) 56
Sm1 C8 2.855(10) 79
Sm1 C8 2.855(10) .
O1 C8 1.253(12) .
O2 C8 1.272(12) .
C1 C6 1.355(13) .
C1 C2 1.450(15) .
C1 C8 1.479(14) .
C2 C3 1.360(17) .
C3 N1 1.361(15) .
C3 C4 1.361(15) .
C4 C5 1.395(15) .
C4 C7 1.486(12) .
N1 C5 1.395(15) .
N1 C7 1.486(12) .
C5 C6 1.380(17) .
C7 N1 1.486(12) 48_554
C7 C4 1.486(12) 48_554
Cl2 Cl2 2.0(3) 85

loop_
_geom_torsion_atom_site_label_1
_geom_torsion_atom_site_label_2
_geom_torsion_atom_site_label_3
_geom_torsion_atom_site_label_4
_geom_torsion
_geom_torsion_site_symmetry_4
C6 C1 C2 C3 3.1(17) .
C8 C1 C2 C3 -177.5(11) .
C1 C2 C3 N1 -1(2) .
C1 C2 C3 C4 -1(2) .
C2 C3 C4 C5 0.4(19) .
C2 C3 C4 C7 -179.0(12) .
C2 C3 N1 C5 0.4(19) .
C2 C3 N1 C7 -179.0(12) .
C3 C4 C5 C6 -2.0(16) .
C7 C4 C5 C6 177.4(9) .
C3 N1 C5 C6 -2.0(16) .
C7 N1 C5 C6 177.4(9) .
C2 C1 C6 C5 -4.8(16) .
C8 C1 C6 C5 175.8(9) .
C4 C5 C6 C1 4.4(15) .
N1 C5 C6 C1 4.4(15) .
C3 C4 C7 C4 -47.3(10) 48_554
C5 C4 C7 C4 133.4(10) 48_554
C3 N1 C7 N1 -47.3(10) 48_554
C5 N1 C7 N1 133.4(10) 48_554
Sm1 O1 C8 O2 -3.4(10) .
Sm1 O1 C8 C1 173.8(7) .
Sm1 O2 C8 O1 3.4(11) .
Sm1 O2 C8 C1 -173.7(8) .
C6 C1 C8 O1 20.8(14) .
C2 C1 C8 O1 -158.6(10) .
C6 C1 C8 O2 -162.0(10) .
C2 C1 C8 O2 18.6(14) .
